data_7155019
loop_
_publ_author_name
'Zhang, Hu'
'Liu, Peng-Fei'
'Chen, Qiong'
'Wu, Qiong-You'
'Seville, Anne'
'Gu, Yu-Cheng'
'Clough, John'
'Zhou, Shao-Lin'
'Yang, Guang-Fu'

_publ_section_title
;
 Synthesis and absolute configuration assignment of albucidin: a
 late-stage reductive deiodination by visible light photocatalysis.
;
_journal_issue 13
_journal_name_full 'Organic &amp; biomolecular chemistry'
_journal_page_first 3482
_journal_page_last 3485
_journal_paper_doi 10.1039/c6ob00371k
_journal_volume 14
_journal_year 2016
_chemical_absolute_configuration ad
_chemical_compound_source synthesis
_chemical_formula_moiety 'C9 H3 D8 N5 O2, D2 O'
_chemical_formula_sum 'C9 H3 D10 N5 O3'
_chemical_formula_weight 249.30
_chemical_melting_point 440.0(10)
_chemical_name_systematic 1R,3S-albucidin
_space_group_IT_number 96
_symmetry_cell_setting tetragonal
_symmetry_space_group_name_Hall 'P 4nw 2abw'
_symmetry_space_group_name_H-M 'P 43 21 2'
_atom_sites_solution_hydrogens geom
_atom_sites_solution_primary direct
_atom_sites_solution_secondary difmap
_audit_creation_method SHELXL-97
_audit_update_record
;
2016-03-08 deposited with the CCDC.
2016-03-08 downloaded from the CCDC.
;
_cell_angle_alpha 90.00
_cell_angle_beta 90.00
_cell_angle_gamma 90.00
_cell_formula_units_Z 8
_cell_length_a 5.94120(10)
_cell_length_b 5.94120(10)
_cell_length_c 60.1040(9)
_cell_measurement_reflns_used 9964
_cell_measurement_temperature 100(2)
_cell_measurement_theta_max 70.88
_cell_measurement_theta_min 5.15
_cell_volume 2121.54(6)
_computing_cell_refinement 'Bruker SAINT'
_computing_data_collection 'Bruker APEX2'
_computing_data_reduction 'Bruker SAINT'
_computing_molecular_graphics 'Bruker SHELXTL'
_computing_publication_material 'Bruker SHELXTL'
_computing_structure_refinement 'SHELXL-97 (Sheldrick, 1997)'
_computing_structure_solution 'SHELXS-97 (Sheldrick, 1990)'
_diffrn_ambient_temperature 100(2)
_diffrn_measured_fraction_theta_full 0.985
_diffrn_measured_fraction_theta_max 0.985
_diffrn_measurement_device_type 'Bruker APEX-II CCD'
_diffrn_measurement_method '\f and \w scans'
_diffrn_radiation_monochromator graphite
_diffrn_radiation_source 'fine-focus sealed tube'
_diffrn_radiation_type CuK\a
_diffrn_radiation_wavelength 1.54178
_diffrn_reflns_av_R_equivalents 0.0230
_diffrn_reflns_av_sigmaI/netI 0.0110
_diffrn_reflns_limit_h_max 7
_diffrn_reflns_limit_h_min -7
_diffrn_reflns_limit_k_max 6
_diffrn_reflns_limit_k_min -7
_diffrn_reflns_limit_l_max 70
_diffrn_reflns_limit_l_min -65
_diffrn_reflns_number 26882
_diffrn_reflns_theta_full 71.21
_diffrn_reflns_theta_max 71.21
_diffrn_reflns_theta_min 2.94
_diffrn_standards_number 0
_exptl_absorpt_coefficient_mu 0.978
_exptl_absorpt_correction_T_max 0.908
_exptl_absorpt_correction_T_min 0.808
_exptl_absorpt_correction_type multi-scan
_exptl_absorpt_process_details 'SADABS, Sheldrick,2008'
_exptl_crystal_colour colorless
_exptl_crystal_density_diffrn 1.561
_exptl_crystal_density_method 'not measured'
_exptl_crystal_description block
_exptl_crystal_F_000 1008
_exptl_crystal_recrystallization_method 'Re-crystallisation from solvent'
_exptl_crystal_size_max 0.20
_exptl_crystal_size_mid 0.20
_exptl_crystal_size_min 0.10
_refine_diff_density_max 0.194
_refine_diff_density_min -0.237
_refine_diff_density_rms 0.055
_refine_ls_abs_structure_details 'Flack H D (1983), Acta Cryst. A39, 876-881'
_refine_ls_abs_structure_Flack 0.0(2)
_refine_ls_extinction_method none
_refine_ls_goodness_of_fit_ref 0.581
_refine_ls_hydrogen_treatment mixed
_refine_ls_matrix_type full
_refine_ls_number_parameters 169
_refine_ls_number_reflns 2041
_refine_ls_number_restraints 6
_refine_ls_restrained_S_all 0.580
_refine_ls_R_factor_all 0.0297
_refine_ls_R_factor_gt 0.0297
_refine_ls_shift/su_max 0.000
_refine_ls_shift/su_mean 0.000
_refine_ls_structure_factor_coef Fsqd
_refine_ls_weighting_details 'calc w=1/[\s^2^(Fo^2^)+(0.1053P)^2^+1.9508P] where P=(Fo^2^+2Fc^2^)/3'
_refine_ls_weighting_scheme calc
_refine_ls_wR_factor_gt 0.0839
_refine_ls_wR_factor_ref 0.0839
_reflns_number_gt 2040
_reflns_number_total 2041
_reflns_threshold_expression >2sigma(I)
_cod_data_source_file c6ob00371k2.cif
_cod_data_source_block cu_140612d_0m
_cod_depositor_comments
;
The following automatic conversions were performed:

'_chemical_melting_point' value '439-441' was changed to '440.0(10)'
- the average value was taken and precision was estimated.

'_symmetry_cell_setting' value 'Tetragonal' changed to 'tetragonal'
according to
/usr/data/users/saulius/crontab/automatic-downloads/rss-feeds/RSC/lib/dictionaries/cif_core.dic
dictionary named 'cif_core.dic' version 2.4.2 from 2011-04-26.

Automatic conversion script
Id: cif_fix_values 4268 2015-11-12 08:31:59Z antanas 

 Adding full bibliography for 7155018--7155020.cif.
;
_cod_original_sg_symbol_H-M P4(3)2(1)2
_cod_database_code 7155019
_solvent_exptl_crystal_recrystallization_method 'CH2Cl2, CH3OH'

loop_
_symmetry_equiv_pos_as_xyz
'x, y, z'
'-x, -y, z+1/2'
'-y+1/2, x+1/2, z+3/4'
'y+1/2, -x+1/2, z+1/4'
'-x+1/2, y+1/2, -z+3/4'
'x+1/2, -y+1/2, -z+1/4'
'y, x, -z'
'-y, -x, -z+1/2'

loop_
_atom_site_label
_atom_site_type_symbol
_atom_site_fract_x
_atom_site_fract_y
_atom_site_fract_z
_atom_site_U_iso_or_equiv
_atom_site_adp_type
_atom_site_occupancy
_atom_site_symmetry_multiplicity
_atom_site_calc_flag
_atom_site_refinement_flags
C1 C 0.4362(3) 0.5047(2) 0.03555(2) 0.0230(3) Uani 1 1 d .
H1 D 0.3446 0.3747 0.0372 0.028 Uiso 1 1 calc R
C2 C 0.7309(2) 0.7048(2) 0.04533(2) 0.0166(3) Uani 1 1 d .
C3 C 0.6930(2) 0.8632(2) 0.02887(2) 0.0169(3) Uani 1 1 d .
C4 C 0.4995(2) 0.8318(2) 0.01556(2) 0.0187(3) Uani 1 1 d .
C5 C 0.9849(2) 0.9725(2) 0.04629(2) 0.0207(3) Uani 1 1 d .
H5 D 1.1107 1.0589 0.0510 0.025 Uiso 1 1 calc R
C6 C 0.9910(2) 0.6828(2) 0.07765(2) 0.0183(3) Uani 1 1 d .
H6 D 0.9607 0.5174 0.0784 0.022 Uiso 1 1 calc R
C7 C 1.2254(2) 0.7380(2) 0.08656(2) 0.0175(3) Uani 1 1 d .
H7A D 1.3049 0.8584 0.0783 0.021 Uiso 1 1 calc R
H7B D 1.3232 0.6053 0.0889 0.021 Uiso 1 1 calc R
C8 C 1.1008(2) 0.8190(2) 0.10752(2) 0.0178(3) Uani 1 1 d .
H8 D 1.1124 0.7056 0.1198 0.021 Uiso 1 1 calc R
C9 C 1.1400(3) 1.0530(2) 0.11617(2) 0.0208(3) Uani 1 1 d .
H9A D 1.0167 1.0930 0.1265 0.025 Uiso 1 1 calc R
H9B D 1.2827 1.0555 0.1247 0.025 Uiso 1 1 calc R
N1 N 0.4317(2) 0.9738(2) -0.00026(2) 0.0214(3) Uani 1 1 d D
H1A H 0.514(3) 1.089(2) -0.0035(3) 0.032 Uiso 1 1 d D
H1B H 0.317(2) 0.940(3) -0.0085(3) 0.032 Uiso 1 1 d D
N2 N 0.3726(2) 0.6467(2) 0.019535(19) 0.0221(3) Uani 1 1 d .
N3 N 0.6089(2) 0.51899(19) 0.049466(18) 0.0194(3) Uani 1 1 d .
N4 N 0.8568(2) 1.0302(2) 0.029580(19) 0.0200(3) Uani 1 1 d .
N5 N 0.9206(2) 0.77437(19) 0.056489(18) 0.0174(3) Uani 1 1 d .
O1 O 0.88322(17) 0.80053(17) 0.095919(15) 0.0208(2) Uani 1 1 d .
O2 O 1.15093(19) 1.21766(17) 0.098975(18) 0.0247(2) Uani 1 1 d D
H2 H 1.282(2) 1.216(4) 0.0941(3) 0.037 Uiso 1 1 d D
O3 O 0.57285(19) 0.1715(2) 0.081042(18) 0.0269(3) Uani 1 1 d D
D3A D 0.617(3) 0.268(3) 0.0721(3) 0.040 Uiso 1 1 d D
D3B D 0.682(3) 0.095(3) 0.0851(3) 0.040 Uiso 1 1 d D

loop_
_atom_site_aniso_label
_atom_site_aniso_U_11
_atom_site_aniso_U_22
_atom_site_aniso_U_33
_atom_site_aniso_U_23
_atom_site_aniso_U_13
_atom_site_aniso_U_12
C1 0.0278(8) 0.0189(7) 0.0223(7) 0.0032(5) -0.0049(6) -0.0067(6)
C2 0.0183(6) 0.0174(6) 0.0139(6) 0.0000(5) 0.0014(5) 0.0018(5)
C3 0.0195(6) 0.0175(6) 0.0137(6) -0.0003(5) 0.0014(5) 0.0009(5)
C4 0.0207(7) 0.0209(7) 0.0146(6) -0.0011(5) 0.0007(5) 0.0019(5)
C5 0.0213(7) 0.0208(7) 0.0201(6) 0.0061(5) -0.0018(5) -0.0046(5)
C6 0.0218(7) 0.0171(6) 0.0161(6) 0.0041(5) -0.0023(5) -0.0015(5)
C7 0.0180(6) 0.0147(6) 0.0197(7) 0.0021(5) -0.0022(5) 0.0005(5)
C8 0.0166(6) 0.0208(7) 0.0160(6) 0.0055(5) -0.0032(5) -0.0016(5)
C9 0.0235(7) 0.0209(7) 0.0180(6) 0.0011(5) 0.0003(5) 0.0013(5)
N1 0.0214(6) 0.0229(6) 0.0201(5) 0.0058(5) -0.0060(5) -0.0043(5)
N2 0.0252(6) 0.0218(6) 0.0194(5) 0.0022(5) -0.0052(5) -0.0045(5)
N3 0.0230(6) 0.0172(5) 0.0178(5) 0.0015(4) -0.0022(4) -0.0023(5)
N4 0.0196(6) 0.0217(6) 0.0187(5) 0.0049(5) -0.0007(4) -0.0017(5)
N5 0.0189(6) 0.0185(5) 0.0149(5) 0.0028(4) -0.0012(4) -0.0011(4)
O1 0.0170(5) 0.0293(5) 0.0161(4) 0.0033(4) -0.0010(4) -0.0014(4)
O2 0.0279(6) 0.0170(5) 0.0291(5) 0.0054(4) 0.0015(4) 0.0039(4)
O3 0.0239(5) 0.0271(6) 0.0296(6) 0.0103(4) 0.0027(4) -0.0009(4)

loop_
_atom_type_symbol
_atom_type_description
_atom_type_scat_dispersion_real
_atom_type_scat_dispersion_imag
_atom_type_scat_source
C C 0.0181 0.0091 'International Tables Vol C Tables 4.2.6.8 and 6.1.1.4'
H H 0.0000 0.0000 'International Tables Vol C Tables 4.2.6.8 and 6.1.1.4'
D D 0.0000 0.0000 'International Tables Vol C Tables 4.2.6.8 and 6.1.1.4'
N N 0.0311 0.0180 'International Tables Vol C Tables 4.2.6.8 and 6.1.1.4'
O O 0.0492 0.0322 'International Tables Vol C Tables 4.2.6.8 and 6.1.1.4'

loop_
_geom_angle_atom_site_label_1
_geom_angle_atom_site_label_2
_geom_angle_atom_site_label_3
_geom_angle
N3 C1 N2 129.31(13)
N3 C1 H1 115.3
N2 C1 H1 115.3
N3 C2 N5 126.79(12)
N3 C2 C3 127.10(13)
N5 C2 C3 106.11(12)
C2 C3 N4 110.47(12)
C2 C3 C4 116.57(13)
N4 C3 C4 132.92(13)
N1 C4 N2 118.10(12)
N1 C4 C3 124.48(13)
N2 C4 C3 117.41(12)
N4 C5 N5 113.82(13)
N4 C5 H5 123.1
N5 C5 H5 123.1
N5 C6 O1 110.88(11)
N5 C6 C7 119.45(11)
O1 C6 C7 91.91(10)
N5 C6 H6 111.0
O1 C6 H6 111.0
C7 C6 H6 111.0
C6 C7 C8 85.15(10)
C6 C7 H7A 114.5
C8 C7 H7A 114.5
C6 C7 H7B 114.5
C8 C7 H7B 114.5
H7A C7 H7B 111.6
O1 C8 C9 111.64(11)
O1 C8 C7 90.67(10)
C9 C8 C7 119.88(11)
O1 C8 H8 111.0
C9 C8 H8 111.0
C7 C8 H8 111.0
O2 C9 C8 113.03(11)
O2 C9 H9A 109.0
C8 C9 H9A 109.0
O2 C9 H9B 109.0
C8 C9 H9B 109.0
H9A C9 H9B 107.8
H1A N1 H1B 119.8(18)
H1A N1 C4 119.6(13)
H1B N1 C4 120.0(13)
C1 N2 C4 118.85(12)
C1 N3 C2 110.68(11)
C5 N4 C3 104.12(12)
C2 N5 C5 105.46(11)
C2 N5 C6 123.60(11)
C5 N5 C6 129.15(12)
C6 O1 C8 90.39(9)
H2 O2 C9 106.8(15)
D3A O3 D3B 108.9(17)

loop_
_geom_bond_atom_site_label_1
_geom_bond_atom_site_label_2
_geom_bond_distance
C1 N3 1.3264(18)
C1 N2 1.3347(19)
C1 H1 0.9500
C2 N3 1.3438(17)
C2 N5 1.3749(17)
C2 C3 1.3840(18)
C3 N4 1.3903(19)
C3 C4 1.4131(19)
C4 N1 1.3336(18)
C4 N2 1.3548(19)
C5 N4 1.3059(18)
C5 N5 1.3812(17)
C5 H5 0.9500
C6 N5 1.4452(16)
C6 O1 1.4512(17)
C6 C7 1.5279(18)
C6 H6 1.0000
C7 C8 1.5383(18)
C7 H7A 0.9900
C7 H7B 0.9900
C8 O1 1.4727(16)
C8 C9 1.5027(19)
C8 H8 1.0000
C9 O2 1.4246(16)
C9 H9A 0.9900
C9 H9B 0.9900
N1 H1A 0.865(9)
N1 H1B 0.868(9)
O2 H2 0.833(10)
O3 D3A 0.830(9)
O3 D3B 0.828(9)

loop_
_geom_torsion_atom_site_label_1
_geom_torsion_atom_site_label_2
_geom_torsion_atom_site_label_3
_geom_torsion_atom_site_label_4
_geom_torsion
N3 C2 C3 N4 -179.19(13)
N5 C2 C3 N4 0.18(15)
N3 C2 C3 C4 3.0(2)
N5 C2 C3 C4 -177.67(11)
C2 C3 C4 N1 176.54(13)
N4 C3 C4 N1 -0.7(2)
C2 C3 C4 N2 -2.10(18)
N4 C3 C4 N2 -179.34(14)
N5 C6 C7 C8 125.58(13)
O1 C6 C7 C8 10.21(9)
C6 C7 C8 O1 -10.05(9)
C6 C7 C8 C9 -125.66(13)
O1 C8 C9 O2 -62.38(15)
C7 C8 C9 O2 41.65(17)
N2 C4 N1 H1A -177.0(15)
C3 C4 N1 H1A 4.4(15)
N2 C4 N1 H1B -6.0(15)
C3 C4 N1 H1B 175.4(15)
N3 C1 N2 C4 2.5(2)
N1 C4 N2 C1 -178.97(13)
C3 C4 N2 C1 -0.25(19)
N2 C1 N3 C2 -1.8(2)
N5 C2 N3 C1 179.66(13)
C3 C2 N3 C1 -1.1(2)
N5 C5 N4 C3 1.50(16)
C2 C3 N4 C5 -1.01(16)
C4 C3 N4 C5 176.36(14)
N3 C2 N5 C5 -179.94(14)
C3 C2 N5 C5 0.69(14)
N3 C2 N5 C6 -14.0(2)
C3 C2 N5 C6 166.68(12)
N4 C5 N5 C2 -1.43(16)
N4 C5 N5 C6 -166.36(13)
O1 C6 N5 C2 -86.71(15)
C7 C6 N5 C2 168.43(12)
O1 C6 N5 C5 75.78(17)
C7 C6 N5 C5 -29.1(2)
N5 C6 O1 C8 -133.27(11)
C7 C6 O1 C8 -10.63(10)
C9 C8 O1 C6 133.28(11)
C7 C8 O1 C6 10.55(10)
C8 C9 O2 H2 -83.2(15)
